data_2233955
loop_
_publ_author_name
'Alanazi, Amer M.'
'El-Emam, Ali A.'
'El-Brollosy, Nasser R.'
'Ng, Seik Weng'
'Tiekink, Edward R. T.'

_publ_section_title
;
 4-Benzyl-<i>N</i>-methylpiperazine-1-carbothioamide
;
_journal_coeditor_code PK2388
_journal_issue 3
_journal_name_full 'Acta Crystallographica Section E'
_journal_page_first o712
_journal_page_last o713
_journal_paper_doi 10.1107/S1600536812005685
_journal_volume 68
_journal_year 2012
_chemical_formula_iupac 'C13 H19 N3 S'
_chemical_formula_moiety 'C13 H19 N3 S'
_chemical_formula_sum 'C13 H19 N3 S'
_chemical_formula_weight 249.37
_chemical_name_systematic
;
4-Benzyl-<i>N</i>-methylpiperazine-1-carbothioamide
;
_space_group_IT_number 9
_symmetry_cell_setting monoclinic
_symmetry_space_group_name_Hall 'C -2yc'
_symmetry_space_group_name_H-M 'C 1 c 1'
_atom_sites_solution_hydrogens geom
_atom_sites_solution_primary direct
_atom_sites_solution_secondary difmap
_audit_creation_method SHELXL-97
_cell_angle_alpha 90.00
_cell_angle_beta 103.2920(10)
_cell_angle_gamma 90.00
_cell_formula_units_Z 12
_cell_length_a 5.84720(10)
_cell_length_b 80.3936(9)
_cell_length_c 8.62190(10)
_cell_measurement_reflns_used 33030
_cell_measurement_temperature 100(2)
_cell_measurement_theta_max 75.9832
_cell_measurement_theta_min 3.2957
_cell_volume 3944.39(9)
_computing_cell_refinement 'CrysAlis PRO (Agilent, 2011)'
_computing_data_collection 'CrysAlis PRO (Agilent, 2011)'
_computing_data_reduction 'CrysAlis PRO (Agilent, 2011)'
_computing_molecular_graphics
;
X-SEED (Barbour, 2001), DIAMOND (Brandenburg, 2006) and
Qmol (Gans & Shalloway, 2001)
;
_computing_publication_material 'publCIF (Westrip, 2010)'
_computing_structure_refinement 'SHELXL97 (Sheldrick, 2008)'
_computing_structure_solution 'SHELXS97 (Sheldrick, 2008)'
_diffrn_ambient_temperature 100(2)
_diffrn_detector_area_resol_mean 10.4041
_diffrn_measured_fraction_theta_full 0.996
_diffrn_measured_fraction_theta_max 0.996
_diffrn_measurement_device_type 'Agilent SuperNova Dual diffractometer with an Atlas detector'
_diffrn_measurement_method '\w scan'
_diffrn_radiation_monochromator Mirror
_diffrn_radiation_source 'SuperNova (Cu) X-ray Source'
_diffrn_radiation_type CuK\a
_diffrn_radiation_wavelength 1.54184
_diffrn_reflns_av_R_equivalents 0.0232
_diffrn_reflns_av_sigmaI/netI 0.0117
_diffrn_reflns_limit_h_max 7
_diffrn_reflns_limit_h_min -7
_diffrn_reflns_limit_k_max 100
_diffrn_reflns_limit_k_min -100
_diffrn_reflns_limit_l_max 9
_diffrn_reflns_limit_l_min -10
_diffrn_reflns_number 45632
_diffrn_reflns_theta_full 76.18
_diffrn_reflns_theta_max 76.18
_diffrn_reflns_theta_min 3.30
_diffrn_standards_number 0
_exptl_absorpt_coefficient_mu 2.029
_exptl_absorpt_correction_T_max 0.6870
_exptl_absorpt_correction_T_min 0.4974
_exptl_absorpt_correction_type multi-scan
_exptl_absorpt_process_details '(CrysAlis PRO; Agilent, 2011)'
_exptl_crystal_colour colourless
_exptl_crystal_density_diffrn 1.260
_exptl_crystal_density_method 'not measured'
_exptl_crystal_description prism
_exptl_crystal_F_000 1608
_exptl_crystal_size_max 0.40
_exptl_crystal_size_mid 0.30
_exptl_crystal_size_min 0.20
_refine_diff_density_max 0.171
_refine_diff_density_min -0.282
_refine_ls_abs_structure_details 'Flack (1983), 3714 Friedel pairs'
_refine_ls_abs_structure_Flack 0.020(8)
_refine_ls_extinction_method none
_refine_ls_goodness_of_fit_ref 1.029
_refine_ls_hydrogen_treatment mixed
_refine_ls_matrix_type full
_refine_ls_number_parameters 475
_refine_ls_number_reflns 7865
_refine_ls_number_restraints 5
_refine_ls_restrained_S_all 1.028
_refine_ls_R_factor_all 0.0320
_refine_ls_R_factor_gt 0.0320
_refine_ls_shift/su_max 0.001
_refine_ls_shift/su_mean 0.001
_refine_ls_structure_factor_coef Fsqd
_refine_ls_weighting_details 'calc w=1/[\s^2^(Fo^2^)+(0.0617P)^2^+2.8424P] where P=(Fo^2^+2Fc^2^)/3'
_refine_ls_weighting_scheme calc
_refine_ls_wR_factor_gt 0.0868
_refine_ls_wR_factor_ref 0.0868
_reflns_number_gt 7864
_reflns_number_total 7865
_reflns_threshold_expression I>2\s(I)
_cod_data_source_file pk2388.cif
_cod_data_source_block I
_cod_original_sg_symbol_H-M 'C c'
_cod_database_code 2233955
_cod_database_fobs_code 2233955

loop_
_symmetry_equiv_pos_as_xyz
'x, y, z'
'x, -y, z+1/2'
'x+1/2, y+1/2, z'
'x+1/2, -y+1/2, z+1/2'

loop_
_atom_site_type_symbol
_atom_site_label
_atom_site_fract_x
_atom_site_fract_y
_atom_site_fract_z
_atom_site_U_iso_or_equiv
_atom_site_adp_type
_atom_site_calc_flag
_atom_site_refinement_flags
_atom_site_occupancy
_atom_site_symmetry_multiplicity
S S1 0.50009(7) 0.777950(5) 1.00020(5) 0.01532(9) Uani d . 1 1
S S2 0.87096(7) 0.897767(5) 0.78870(6) 0.02086(10) Uani d . 1 1
S S3 1.18962(7) 0.971979(5) 0.91464(5) 0.01999(10) Uani d . 1 1
N N1 0.0947(3) 0.776304(18) 1.08448(19) 0.0173(3) Uani d D 1 1
N N2 0.1815(2) 0.753280(17) 0.94877(18) 0.0144(3) Uani d . 1 1
N N3 0.2430(2) 0.718795(17) 1.03126(17) 0.0140(3) Uani d . 1 1
N N4 0.4150(3) 0.90408(2) 0.7317(2) 0.0228(3) Uani d D 1 1
N N5 0.5198(3) 0.88474(2) 0.5646(2) 0.0240(3) Uani d . 1 1
N N6 0.4284(3) 0.869454(18) 0.25554(19) 0.0191(3) Uani d . 1 1
N N7 1.6534(3) 0.974994(19) 1.0019(2) 0.0197(3) Uani d D 1 1
N N8 1.4576(3) 0.999011(19) 0.9073(2) 0.0198(3) Uani d . 1 1
N N9 1.4317(3) 1.034283(18) 0.94704(19) 0.0173(3) Uani d . 1 1
C C1 0.1387(4) 0.79283(2) 1.1550(2) 0.0225(4) Uani d . 1 1
H H1A 0.0044 0.7963 1.1975 0.034 Uiso calc R 1 1
H H1B 0.1608 0.8008 1.0734 0.034 Uiso calc R 1 1
H H1C 0.2806 0.7925 1.2415 0.034 Uiso calc R 1 1
C C2 0.2449(3) 0.76844(2) 1.0126(2) 0.0137(3) Uani d . 1 1
C C3 0.3403(3) 0.74281(2) 0.8827(2) 0.0150(3) Uani d . 1 1
H H3A 0.4718 0.7496 0.8629 0.018 Uiso calc R 1 1
H H3B 0.2548 0.7380 0.7799 0.018 Uiso calc R 1 1
C C4 0.4367(3) 0.72882(2) 0.9992(2) 0.0141(3) Uani d . 1 1
H H4A 0.5424 0.7217 0.9535 0.017 Uiso calc R 1 1
H H4B 0.5289 0.7336 1.1001 0.017 Uiso calc R 1 1
C C5 0.0859(3) 0.72945(2) 1.0969(2) 0.0160(3) Uani d . 1 1
H H5A 0.1731 0.7344 1.1986 0.019 Uiso calc R 1 1
H H5B -0.0447 0.7227 1.1191 0.019 Uiso calc R 1 1
C C6 -0.0130(3) 0.74327(2) 0.9801(2) 0.0162(3) Uani d . 1 1
H H6A -0.1043 0.7384 0.8793 0.019 Uiso calc R 1 1
H H6B -0.1194 0.7504 1.0254 0.019 Uiso calc R 1 1
C C7 0.3317(3) 0.70532(2) 1.1436(2) 0.0180(3) Uani d . 1 1
H H7A 0.1977 0.7001 1.1777 0.022 Uiso calc R 1 1
H H7B 0.4381 0.7101 1.2394 0.022 Uiso calc R 1 1
C C8 0.4621(3) 0.69206(2) 1.0749(2) 0.0156(3) Uani d . 1 1
C C9 0.3552(3) 0.68384(2) 0.9342(2) 0.0190(3) Uani d . 1 1
H H9 0.1998 0.6867 0.8803 0.023 Uiso calc R 1 1
C C10 0.4738(3) 0.67146(2) 0.8724(2) 0.0206(4) Uani d . 1 1
H H10 0.3994 0.6660 0.7763 0.025 Uiso calc R 1 1
C C11 0.7005(3) 0.66696(2) 0.9502(2) 0.0224(4) Uani d . 1 1
H H11 0.7811 0.6585 0.9078 0.027 Uiso calc R 1 1
C C12 0.8083(3) 0.67501(3) 1.0903(3) 0.0270(4) Uani d . 1 1
H H12 0.9631 0.6720 1.1445 0.032 Uiso calc R 1 1
C C13 0.6897(3) 0.68752(2) 1.1513(2) 0.0221(4) Uani d . 1 1
H H13 0.7653 0.6930 1.2468 0.027 Uiso calc R 1 1
C C14 0.4563(4) 0.91684(3) 0.8541(3) 0.0289(4) Uani d . 1 1
H H14A 0.3138 0.9235 0.8450 0.043 Uiso calc R 1 1
H H14B 0.5859 0.9240 0.8406 0.043 Uiso calc R 1 1
H H14C 0.4972 0.9116 0.9594 0.043 Uiso calc R 1 1
C C15 0.5853(3) 0.89524(2) 0.6890(2) 0.0183(3) Uani d . 1 1
C C16 0.6725(3) 0.87163(2) 0.5276(2) 0.0217(4) Uani d . 1 1
H H16A 0.6189 0.8607 0.5584 0.026 Uiso calc R 1 1
H H16B 0.8353 0.8735 0.5897 0.026 Uiso calc R 1 1
C C17 0.6683(3) 0.87160(2) 0.3512(2) 0.0197(4) Uani d . 1 1
H H17A 0.7333 0.8822 0.3222 0.024 Uiso calc R 1 1
H H17B 0.7686 0.8625 0.3277 0.024 Uiso calc R 1 1
C C18 0.2841(3) 0.88317(2) 0.2911(2) 0.0250(4) Uani d . 1 1
H H18A 0.1219 0.8820 0.2258 0.030 Uiso calc R 1 1
H H18B 0.3480 0.8938 0.2622 0.030 Uiso calc R 1 1
C C19 0.2787(3) 0.88349(3) 0.4658(3) 0.0288(4) Uani d . 1 1
H H19A 0.1848 0.8931 0.4871 0.035 Uiso calc R 1 1
H H19B 0.2035 0.8732 0.4934 0.035 Uiso calc R 1 1
C C20 0.4227(3) 0.86947(2) 0.0847(2) 0.0218(4) Uani d . 1 1
H H20A 0.4999 0.8797 0.0582 0.026 Uiso calc R 1 1
H H20B 0.2571 0.8697 0.0238 0.026 Uiso calc R 1 1
C C21 0.5437(3) 0.85450(2) 0.0335(2) 0.0174(3) Uani d . 1 1
C C22 0.7283(3) 0.85659(2) -0.0422(2) 0.0218(4) Uani d . 1 1
H H22 0.7796 0.8675 -0.0605 0.026 Uiso calc R 1 1
C C23 0.8382(3) 0.84281(3) -0.0912(2) 0.0261(4) Uani d . 1 1
H H23 0.9624 0.8443 -0.1442 0.031 Uiso calc R 1 1
C C24 0.7663(4) 0.82698(3) -0.0626(2) 0.0273(4) Uani d . 1 1
H H24 0.8430 0.8176 -0.0944 0.033 Uiso calc R 1 1
C C25 0.5821(4) 0.82472(2) 0.0124(2) 0.0241(4) Uani d . 1 1
H H25 0.5324 0.8138 0.0310 0.029 Uiso calc R 1 1
C C26 0.4710(3) 0.83840(2) 0.0601(2) 0.0199(4) Uani d . 1 1
H H26 0.3449 0.8368 0.1111 0.024 Uiso calc R 1 1
C C27 1.6719(4) 0.95786(2) 1.0581(3) 0.0270(4) Uani d . 1 1
H H27A 1.8369 0.9544 1.0814 0.040 Uiso calc R 1 1
H H27B 1.5792 0.9506 0.9756 0.040 Uiso calc R 1 1
H H27C 1.6122 0.9570 1.1551 0.040 Uiso calc R 1 1
C C28 1.4467(3) 0.98267(2) 0.9419(2) 0.0173(3) Uani d . 1 1
C C29 1.2526(3) 1.00855(2) 0.8240(2) 0.0190(4) Uani d . 1 1
H H29A 1.1104 1.0015 0.8082 0.023 Uiso calc R 1 1
H H29B 1.2740 1.0119 0.7179 0.023 Uiso calc R 1 1
C C30 1.2203(3) 1.02388(2) 0.9194(2) 0.0185(3) Uani d . 1 1
H H30A 1.0835 1.0303 0.8606 0.022 Uiso calc R 1 1
H H30B 1.1889 1.0205 1.0229 0.022 Uiso calc R 1 1
C C31 1.6314(3) 1.02468(2) 1.0357(2) 0.0198(3) Uani d . 1 1
H H31A 1.6020 1.0213 1.1399 0.024 Uiso calc R 1 1
H H31B 1.7745 1.0317 1.0561 0.024 Uiso calc R 1 1
C C32 1.6704(3) 1.00929(2) 0.9431(3) 0.0224(4) Uani d . 1 1
H H32A 1.7117 1.0126 0.8425 0.027 Uiso calc R 1 1
H H32B 1.8028 1.0027 1.0065 0.027 Uiso calc R 1 1
C C33 1.3987(3) 1.04941(2) 1.0354(2) 0.0211(4) Uani d . 1 1
H H33A 1.5498 1.0555 1.0657 0.025 Uiso calc R 1 1
H H33B 1.3520 1.0462 1.1347 0.025 Uiso calc R 1 1
C C34 1.2144(3) 1.06078(2) 0.9392(2) 0.0191(3) Uani d . 1 1
C C35 1.0308(3) 1.06664(2) 1.0025(2) 0.0228(4) Uani d . 1 1
H H35 1.0206 1.0633 1.1065 0.027 Uiso calc R 1 1
C C36 0.8622(4) 1.07731(3) 0.9142(3) 0.0293(4) Uani d . 1 1
H H36 0.7379 1.0813 0.9584 0.035 Uiso calc R 1 1
C C37 0.8752(4) 1.08209(2) 0.7633(3) 0.0291(5) Uani d . 1 1
H H37 0.7604 1.0894 0.7038 0.035 Uiso calc R 1 1
C C38 1.0559(4) 1.07622(2) 0.6975(3) 0.0258(4) Uani d . 1 1
H H38 1.0638 1.0794 0.5928 0.031 Uiso calc R 1 1
C C39 1.2246(3) 1.06567(2) 0.7857(2) 0.0224(4) Uani d . 1 1
H H39 1.3484 1.0617 0.7410 0.027 Uiso calc R 1 1
H H1 -0.051(2) 0.7729(3) 1.067(3) 0.028(6) Uiso d D 1 1
H H4 0.267(2) 0.9013(4) 0.694(3) 0.042(8) Uiso d D 1 1
H H7 1.782(3) 0.9792(3) 0.983(3) 0.023(6) Uiso d D 1 1

loop_
_atom_site_aniso_label
_atom_site_aniso_U_11
_atom_site_aniso_U_22
_atom_site_aniso_U_33
_atom_site_aniso_U_12
_atom_site_aniso_U_13
_atom_site_aniso_U_23
S1 0.01399(17) 0.01385(17) 0.0188(2) -0.00057(13) 0.00511(14) 0.00019(14)
S2 0.01745(19) 0.0237(2) 0.0202(2) -0.00384(15) 0.00181(15) -0.00261(17)
S3 0.0180(2) 0.01849(19) 0.0244(2) -0.00296(15) 0.00670(16) -0.00357(16)
N1 0.0150(7) 0.0164(7) 0.0226(8) 0.0012(5) 0.0084(6) -0.0018(6)
N2 0.0134(6) 0.0152(7) 0.0162(7) -0.0008(5) 0.0063(5) -0.0001(5)
N3 0.0135(7) 0.0151(6) 0.0143(7) 0.0008(5) 0.0050(5) 0.0018(5)
N4 0.0188(7) 0.0241(8) 0.0249(9) -0.0005(6) 0.0039(6) -0.0082(6)
N5 0.0162(7) 0.0268(8) 0.0273(9) 0.0014(6) 0.0016(6) -0.0106(7)
N6 0.0176(7) 0.0171(7) 0.0220(8) 0.0016(6) 0.0032(6) -0.0040(6)
N7 0.0180(7) 0.0173(7) 0.0256(8) -0.0002(5) 0.0085(6) 0.0028(6)
N8 0.0135(7) 0.0189(7) 0.0268(8) 0.0001(5) 0.0041(6) 0.0037(6)
N9 0.0146(7) 0.0184(7) 0.0192(7) 0.0010(5) 0.0044(5) 0.0015(6)
C1 0.0272(9) 0.0157(8) 0.0284(10) 0.0031(7) 0.0143(8) -0.0031(7)
C2 0.0158(8) 0.0139(7) 0.0107(8) 0.0027(6) 0.0015(6) 0.0030(6)
C3 0.0178(8) 0.0160(7) 0.0122(8) 0.0000(6) 0.0057(6) -0.0010(6)
C4 0.0132(7) 0.0157(7) 0.0140(8) -0.0007(6) 0.0043(6) -0.0009(6)
C5 0.0153(8) 0.0177(8) 0.0162(8) -0.0010(6) 0.0063(6) 0.0015(6)
C6 0.0126(7) 0.0160(7) 0.0203(9) 0.0004(6) 0.0045(6) 0.0008(6)
C7 0.0216(8) 0.0180(8) 0.0153(8) 0.0014(7) 0.0063(6) 0.0033(6)
C8 0.0185(8) 0.0149(7) 0.0137(8) -0.0006(6) 0.0044(6) 0.0027(6)
C9 0.0187(8) 0.0188(8) 0.0174(9) 0.0002(6) -0.0003(7) 0.0023(6)
C10 0.0266(9) 0.0168(8) 0.0158(9) -0.0019(7) -0.0004(7) 0.0000(6)
C11 0.0262(9) 0.0181(8) 0.0209(10) 0.0047(7) 0.0013(7) -0.0002(7)
C12 0.0211(9) 0.0299(10) 0.0256(10) 0.0090(8) -0.0038(8) -0.0047(8)
C13 0.0202(9) 0.0234(8) 0.0194(9) 0.0023(7) -0.0026(7) -0.0039(7)
C14 0.0329(11) 0.0267(9) 0.0252(11) 0.0062(8) 0.0026(8) -0.0086(8)
C15 0.0190(8) 0.0166(8) 0.0190(9) -0.0022(6) 0.0039(7) 0.0005(6)
C16 0.0181(8) 0.0208(8) 0.0251(10) 0.0007(6) 0.0024(7) -0.0058(7)
C17 0.0164(8) 0.0146(8) 0.0279(10) 0.0006(6) 0.0044(7) -0.0030(6)
C18 0.0169(8) 0.0250(9) 0.0307(11) 0.0042(7) 0.0005(8) -0.0083(8)
C19 0.0135(8) 0.0385(11) 0.0322(11) 0.0017(8) 0.0008(8) -0.0148(9)
C20 0.0227(9) 0.0188(8) 0.0224(9) 0.0038(7) 0.0020(7) 0.0012(7)
C21 0.0177(8) 0.0168(8) 0.0153(8) 0.0015(6) -0.0010(6) -0.0005(6)
C22 0.0209(8) 0.0234(8) 0.0197(9) -0.0006(7) 0.0016(7) 0.0023(7)
C23 0.0221(9) 0.0395(11) 0.0162(9) 0.0040(8) 0.0034(7) -0.0018(8)
C24 0.0315(10) 0.0285(9) 0.0168(9) 0.0118(8) -0.0052(8) -0.0084(7)
C25 0.0284(10) 0.0183(8) 0.0202(9) -0.0012(7) -0.0053(8) -0.0031(7)
C26 0.0209(8) 0.0199(8) 0.0174(9) -0.0016(7) 0.0014(7) 0.0003(6)
C27 0.0230(9) 0.0175(9) 0.0388(12) 0.0024(7) 0.0038(8) 0.0041(7)
C28 0.0191(8) 0.0192(8) 0.0148(8) 0.0000(6) 0.0065(6) -0.0017(6)
C29 0.0162(8) 0.0195(8) 0.0209(9) 0.0017(6) 0.0032(7) 0.0030(7)
C30 0.0144(8) 0.0205(8) 0.0206(9) 0.0006(6) 0.0041(7) 0.0022(7)
C31 0.0138(8) 0.0222(8) 0.0224(9) 0.0001(6) 0.0019(7) 0.0040(7)
C32 0.0155(8) 0.0184(8) 0.0338(11) 0.0011(6) 0.0062(7) 0.0045(7)
C33 0.0210(9) 0.0215(8) 0.0202(9) 0.0005(7) 0.0034(7) -0.0009(7)
C34 0.0185(8) 0.0156(7) 0.0220(9) -0.0023(6) 0.0026(7) -0.0023(7)
C35 0.0204(9) 0.0242(8) 0.0238(9) -0.0008(7) 0.0054(7) -0.0057(7)
C36 0.0219(9) 0.0279(9) 0.0356(12) 0.0042(7) 0.0014(8) -0.0132(8)
C37 0.0303(10) 0.0178(8) 0.0331(12) 0.0042(7) -0.0054(9) -0.0054(7)
C38 0.0310(10) 0.0189(8) 0.0241(10) -0.0033(7) -0.0006(8) 0.0004(7)
C39 0.0225(9) 0.0197(8) 0.0255(10) -0.0005(7) 0.0063(7) -0.0004(7)

loop_
_atom_type_symbol
_atom_type_description
_atom_type_scat_dispersion_real
_atom_type_scat_dispersion_imag
_atom_type_scat_source
C C 0.0181 0.0091 'International Tables Vol C Tables 4.2.6.8 and 6.1.1.4'
H H 0.0000 0.0000 'International Tables Vol C Tables 4.2.6.8 and 6.1.1.4'
N N 0.0311 0.0180 'International Tables Vol C Tables 4.2.6.8 and 6.1.1.4'
S S 0.3331 0.5567 'International Tables Vol C Tables 4.2.6.8 and 6.1.1.4'

loop_
_geom_angle_atom_site_label_1
_geom_angle_atom_site_label_2
_geom_angle_atom_site_label_3
_geom_angle
C2 N1 C1 123.32(15)
C2 N1 H1 119.3(17)
C1 N1 H1 115.2(18)
C2 N2 C3 122.50(14)
C2 N2 C6 124.76(15)
C3 N2 C6 110.14(13)
C5 N3 C4 109.39(13)
C5 N3 C7 109.60(13)
C4 N3 C7 111.04(13)
C15 N4 C14 124.31(17)
C15 N4 H4 120(2)
C14 N4 H4 115(2)
C15 N5 C16 123.23(16)
C15 N5 C19 124.14(16)
C16 N5 C19 112.05(15)
C20 N6 C17 111.29(15)
C20 N6 C18 109.20(15)
C17 N6 C18 108.50(14)
C28 N7 C27 123.50(16)
C28 N7 H7 119.0(17)
C27 N7 H7 115.4(17)
C28 N8 C29 122.84(15)
C28 N8 C32 125.57(16)
C29 N8 C32 111.57(14)
C31 N9 C30 109.05(14)
C31 N9 C33 110.49(15)
C30 N9 C33 110.48(14)
N1 C1 H1A 109.5
N1 C1 H1B 109.5
H1A C1 H1B 109.5
N1 C1 H1C 109.5
H1A C1 H1C 109.5
H1B C1 H1C 109.5
N1 C2 N2 117.68(15)
N1 C2 S1 119.53(13)
N2 C2 S1 122.76(13)
N2 C3 C4 109.83(14)
N2 C3 H3A 109.7
C4 C3 H3A 109.7
N2 C3 H3B 109.7
C4 C3 H3B 109.7
H3A C3 H3B 108.2
N3 C4 C3 110.15(13)
N3 C4 H4A 109.6
C3 C4 H4A 109.6
N3 C4 H4B 109.6
C3 C4 H4B 109.6
H4A C4 H4B 108.1
N3 C5 C6 110.40(14)
N3 C5 H5A 109.6
C6 C5 H5A 109.6
N3 C5 H5B 109.6
C6 C5 H5B 109.6
H5A C5 H5B 108.1
N2 C6 C5 109.26(14)
N2 C6 H6A 109.8
C5 C6 H6A 109.8
N2 C6 H6B 109.8
C5 C6 H6B 109.8
H6A C6 H6B 108.3
N3 C7 C8 113.36(14)
N3 C7 H7A 108.9
C8 C7 H7A 108.9
N3 C7 H7B 108.9
C8 C7 H7B 108.9
H7A C7 H7B 107.7
C13 C8 C9 118.39(16)
C13 C8 C7 120.94(16)
C9 C8 C7 120.66(16)
C10 C9 C8 120.64(17)
C10 C9 H9 119.7
C8 C9 H9 119.7
C9 C10 C11 120.47(17)
C9 C10 H10 119.8
C11 C10 H10 119.8
C12 C11 C10 119.41(18)
C12 C11 H11 120.3
C10 C11 H11 120.3
C11 C12 C13 120.02(18)
C11 C12 H12 120.0
C13 C12 H12 120.0
C8 C13 C12 121.07(17)
C8 C13 H13 119.5
C12 C13 H13 119.5
N4 C14 H14A 109.5
N4 C14 H14B 109.5
H14A C14 H14B 109.5
N4 C14 H14C 109.5
H14A C14 H14C 109.5
H14B C14 H14C 109.5
N4 C15 N5 117.16(16)
N4 C15 S2 120.08(14)
N5 C15 S2 122.76(15)
N5 C16 C17 110.51(16)
N5 C16 H16A 109.5
C17 C16 H16A 109.5
N5 C16 H16B 109.5
C17 C16 H16B 109.5
H16A C16 H16B 108.1
N6 C17 C16 110.94(15)
N6 C17 H17A 109.5
C16 C17 H17A 109.5
N6 C17 H17B 109.5
C16 C17 H17B 109.5
H17A C17 H17B 108.0
N6 C18 C19 111.49(17)
N6 C18 H18A 109.3
C19 C18 H18A 109.3
N6 C18 H18B 109.3
C19 C18 H18B 109.3
H18A C18 H18B 108.0
N5 C19 C18 109.87(16)
N5 C19 H19A 109.7
C18 C19 H19A 109.7
N5 C19 H19B 109.7
C18 C19 H19B 109.7
H19A C19 H19B 108.2
N6 C20 C21 112.84(15)
N6 C20 H20A 109.0
C21 C20 H20A 109.0
N6 C20 H20B 109.0
C21 C20 H20B 109.0
H20A C20 H20B 107.8
C26 C21 C22 119.05(17)
C26 C21 C20 120.58(17)
C22 C21 C20 120.37(16)
C23 C22 C21 120.49(18)
C23 C22 H22 119.8
C21 C22 H22 119.8
C24 C23 C22 119.85(19)
C24 C23 H23 120.1
C22 C23 H23 120.1
C23 C24 C25 120.29(18)
C23 C24 H24 119.9
C25 C24 H24 119.9
C26 C25 C24 120.01(18)
C26 C25 H25 120.0
C24 C25 H25 120.0
C25 C26 C21 120.32(18)
C25 C26 H26 119.8
C21 C26 H26 119.8
N7 C27 H27A 109.5
N7 C27 H27B 109.5
H27A C27 H27B 109.5
N7 C27 H27C 109.5
H27A C27 H27C 109.5
H27B C27 H27C 109.5
N7 C28 N8 116.46(16)
N7 C28 S3 120.46(14)
N8 C28 S3 123.08(14)
N8 C29 C30 110.46(15)
N8 C29 H29A 109.6
C30 C29 H29A 109.6
N8 C29 H29B 109.6
C30 C29 H29B 109.6
H29A C29 H29B 108.1
N9 C30 C29 110.24(15)
N9 C30 H30A 109.6
C29 C30 H30A 109.6
N9 C30 H30B 109.6
C29 C30 H30B 109.6
H30A C30 H30B 108.1
N9 C31 C32 110.76(16)
N9 C31 H31A 109.5
C32 C31 H31A 109.5
N9 C31 H31B 109.5
C32 C31 H31B 109.5
H31A C31 H31B 108.1
N8 C32 C31 110.32(15)
N8 C32 H32A 109.6
C31 C32 H32A 109.6
N8 C32 H32B 109.6
C31 C32 H32B 109.6
H32A C32 H32B 108.1
N9 C33 C34 112.23(15)
N9 C33 H33A 109.2
C34 C33 H33A 109.2
N9 C33 H33B 109.2
C34 C33 H33B 109.2
H33A C33 H33B 107.9
C35 C34 C39 118.79(18)
C35 C34 C33 120.46(18)
C39 C34 C33 120.75(17)
C34 C35 C36 120.4(2)
C34 C35 H35 119.8
C36 C35 H35 119.8
C37 C36 C35 120.2(2)
C37 C36 H36 119.9
C35 C36 H36 119.9
C36 C37 C38 120.24(19)
C36 C37 H37 119.9
C38 C37 H37 119.9
C39 C38 C37 119.6(2)
C39 C38 H38 120.2
C37 C38 H38 120.2
C38 C39 C34 120.79(19)
C38 C39 H39 119.6
C34 C39 H39 119.6

loop_
_geom_bond_atom_site_label_1
_geom_bond_atom_site_label_2
_geom_bond_distance
S1 C2 1.7021(18)
S2 C15 1.7058(19)
S3 C28 1.7003(19)
N1 C2 1.344(2)
N1 C1 1.459(2)
N1 H1 0.873(10)
N2 C2 1.353(2)
N2 C3 1.462(2)
N2 C6 1.468(2)
N3 C5 1.462(2)
N3 C4 1.467(2)
N3 C7 1.466(2)
N4 C15 1.342(2)
N4 C14 1.452(2)
N4 H4 0.879(10)
N5 C15 1.349(2)
N5 C16 1.463(2)
N5 C19 1.474(2)
N6 C20 1.466(3)
N6 C17 1.465(2)
N6 C18 1.463(2)
N7 C28 1.350(2)
N7 C27 1.456(2)
N7 H7 0.874(10)
N8 C28 1.352(2)
N8 C29 1.464(2)
N8 C32 1.466(2)
N9 C31 1.461(2)
N9 C30 1.465(2)
N9 C33 1.471(2)
C1 H1A 0.9800
C1 H1B 0.9800
C1 H1C 0.9800
C3 C4 1.527(2)
C3 H3A 0.9900
C3 H3B 0.9900
C4 H4A 0.9900
C4 H4B 0.9900
C5 C6 1.521(2)
C5 H5A 0.9900
C5 H5B 0.9900
C6 H6A 0.9900
C6 H6B 0.9900
C7 C8 1.509(2)
C7 H7A 0.9900
C7 H7B 0.9900
C8 C13 1.391(3)
C8 C9 1.397(2)
C9 C10 1.388(3)
C9 H9 0.9500
C10 C11 1.389(3)
C10 H10 0.9500
C11 C12 1.387(3)
C11 H11 0.9500
C12 C13 1.392(3)
C12 H12 0.9500
C13 H13 0.9500
C14 H14A 0.9800
C14 H14B 0.9800
C14 H14C 0.9800
C16 C17 1.516(3)
C16 H16A 0.9900
C16 H16B 0.9900
C17 H17A 0.9900
C17 H17B 0.9900
C18 C19 1.515(3)
C18 H18A 0.9900
C18 H18B 0.9900
C19 H19A 0.9900
C19 H19B 0.9900
C20 C21 1.512(2)
C20 H20A 0.9900
C20 H20B 0.9900
C21 C26 1.398(2)
C21 C22 1.394(3)
C22 C23 1.394(3)
C22 H22 0.9500
C23 C24 1.380(3)
C23 H23 0.9500
C24 C25 1.390(3)
C24 H24 0.9500
C25 C26 1.387(3)
C25 H25 0.9500
C26 H26 0.9500
C27 H27A 0.9800
C27 H27B 0.9800
C27 H27C 0.9800
C29 C30 1.518(2)
C29 H29A 0.9900
C29 H29B 0.9900
C30 H30A 0.9900
C30 H30B 0.9900
C31 C32 1.518(3)
C31 H31A 0.9900
C31 H31B 0.9900
C32 H32A 0.9900
C32 H32B 0.9900
C33 C34 1.508(3)
C33 H33A 0.9900
C33 H33B 0.9900
C34 C35 1.393(3)
C34 C39 1.395(3)
C35 C36 1.394(3)
C35 H35 0.9500
C36 C37 1.375(3)
C36 H36 0.9500
C37 C38 1.391(3)
C37 H37 0.9500
C38 C39 1.388(3)
C38 H38 0.9500
C39 H39 0.9500

loop_
_geom_hbond_atom_site_label_D
_geom_hbond_atom_site_label_H
_geom_hbond_atom_site_label_A
_geom_hbond_site_symmetry_A
_geom_hbond_distance_DH
_geom_hbond_distance_HA
_geom_hbond_distance_DA
_geom_hbond_angle_DHA
N1 H1 S1 1_455 0.870(10) 2.59(2) 3.387(2) 153(2)
N4 H4 S2 1_455 0.880(10) 2.64(2) 3.367(2) 140(2)
N7 H7 S3 1_655 0.870(10) 2.65(2) 3.397(2) 144(2)
C3 H3b S1 4_464 0.99 2.83 3.8213(17) 175
C22 H22 S2 1_554 0.95 2.87 3.7867(17) 163
C29 H29b S3 2_574 0.99 2.86 3.8007(17) 160
C10 H10 Cg1 4_465 0.95 2.64 3.5665(18) 164

loop_
_geom_torsion_atom_site_label_1
_geom_torsion_atom_site_label_2
_geom_torsion_atom_site_label_3
_geom_torsion_atom_site_label_4
_geom_torsion
C1 N1 C2 N2 -178.60(16)
C1 N1 C2 S1 -0.4(2)
C3 N2 C2 N1 -173.39(15)
C6 N2 C2 N1 -13.5(2)
C3 N2 C2 S1 8.5(2)
C6 N2 C2 S1 168.43(13)
C2 N2 C3 C4 103.74(18)
C6 N2 C3 C4 -58.78(18)
C5 N3 C4 C3 -58.61(17)
C7 N3 C4 C3 -179.71(14)
N2 C3 C4 N3 58.52(18)
C4 N3 C5 C6 59.46(17)
C7 N3 C5 C6 -178.57(14)
C2 N2 C6 C5 -102.90(18)
C3 N2 C6 C5 59.14(18)
N3 C5 C6 N2 -59.65(18)
C5 N3 C7 C8 170.23(14)
C4 N3 C7 C8 -68.80(18)
N3 C7 C8 C13 125.55(18)
N3 C7 C8 C9 -55.6(2)
C13 C8 C9 C10 -0.1(3)
C7 C8 C9 C10 -178.96(16)
C8 C9 C10 C11 0.4(3)
C9 C10 C11 C12 -0.2(3)
C10 C11 C12 C13 -0.3(3)
C9 C8 C13 C12 -0.4(3)
C7 C8 C13 C12 178.45(18)
C11 C12 C13 C8 0.6(3)
C14 N4 C15 N5 -174.97(19)
C14 N4 C15 S2 4.0(3)
C16 N5 C15 N4 -165.25(18)
C19 N5 C15 N4 5.4(3)
C16 N5 C15 S2 15.8(3)
C19 N5 C15 S2 -173.59(16)
C15 N5 C16 C17 -133.87(19)
C19 N5 C16 C17 54.5(2)
C20 N6 C17 C16 179.77(15)
C18 N6 C17 C16 59.61(19)
N5 C16 C17 N6 -57.42(19)
C20 N6 C18 C19 178.58(15)
C17 N6 C18 C19 -60.0(2)
C15 N5 C19 C18 134.3(2)
C16 N5 C19 C18 -54.2(2)
N6 C18 C19 N5 57.3(2)
C17 N6 C20 C21 67.05(19)
C18 N6 C20 C21 -173.20(15)
N6 C20 C21 C26 57.5(2)
N6 C20 C21 C22 -123.02(18)
C26 C21 C22 C23 0.3(3)
C20 C21 C22 C23 -179.21(17)
C21 C22 C23 C24 -1.0(3)
C22 C23 C24 C25 1.1(3)
C23 C24 C25 C26 -0.5(3)
C24 C25 C26 C21 -0.2(3)
C22 C21 C26 C25 0.3(3)
C20 C21 C26 C25 179.78(16)
C27 N7 C28 N8 174.58(18)
C27 N7 C28 S3 -4.9(3)
C29 N8 C28 N7 172.40(17)
C32 N8 C28 N7 -6.1(3)
C29 N8 C28 S3 -8.1(3)
C32 N8 C28 S3 173.38(15)
C28 N8 C29 C30 125.94(18)
C32 N8 C29 C30 -55.4(2)
C31 N9 C30 C29 -60.03(19)
C33 N9 C30 C29 178.35(14)
N8 C29 C30 N9 57.94(19)
C30 N9 C31 C32 59.9(2)
C33 N9 C31 C32 -178.47(15)
C28 N8 C32 C31 -126.48(19)
C29 N8 C32 C31 54.9(2)
N9 C31 C32 N8 -57.3(2)
C31 N9 C33 C34 172.72(15)
C30 N9 C33 C34 -66.52(19)
N9 C33 C34 C35 128.33(18)
N9 C33 C34 C39 -51.8(2)
C39 C34 C35 C36 -0.6(3)
C33 C34 C35 C36 179.21(17)
C34 C35 C36 C37 0.3(3)
C35 C36 C37 C38 0.4(3)
C36 C37 C38 C39 -0.7(3)
C37 C38 C39 C34 0.4(3)
C35 C34 C39 C38 0.3(3)
C33 C34 C39 C38 -179.54(17)

loop_
_cod_related_entry_id
_cod_related_entry_database
_cod_related_entry_code
1 ChemSpider 696484
